data_2222312
loop_
_publ_author_name
'Harding, David J.'
'Harding, Phimphaka'
'Adams, Harry'

_publ_section_title
;
 [Tris(3,5-diphenylpyrazolyl)hydroborato]nickel(II) bromide
;
_journal_coeditor_code HB2976
_journal_issue 7
_journal_name_full 'Acta Crystallographica Section E'
_journal_page_first m773
_journal_paper_doi 10.1107/S1600536809021606
_journal_volume 65
_journal_year 2009
_chemical_formula_iupac '[Ni Br (C45 H34 B N6)]'
_chemical_formula_moiety 'C45 H34 B Br N6 Ni'
_chemical_formula_sum 'C45 H34 B Br N6 Ni'
_chemical_formula_weight 808.21
_chemical_name_systematic
;
[Tris(3,5-diphenylpyrazolyl)hydroborato]nickel(II) bromide
;
_space_group_IT_number 146
_symmetry_cell_setting trigonal
_symmetry_space_group_name_Hall 'R 3'
_symmetry_space_group_name_H-M 'R 3 :H'
_atom_sites_solution_hydrogens geom
_atom_sites_solution_primary direct
_atom_sites_solution_secondary difmap
_audit_creation_method SHELXL-97
_cell_angle_alpha 90.00
_cell_angle_beta 90.00
_cell_angle_gamma 120.00
_cell_formula_units_Z 3
_cell_length_a 12.8227(8)
_cell_length_b 12.8227(8)
_cell_length_c 19.327(3)
_cell_measurement_reflns_used 2851
_cell_measurement_temperature 150(2)
_cell_measurement_theta_max 30.61
_cell_measurement_theta_min 2.79
_cell_volume 2752.0(5)
_computing_cell_refinement 'SAINT (Bruker, 1997)'
_computing_data_collection 'SMART (Bruker, 1997)'
_computing_data_reduction 'SAINT (Bruker, 1997)'
_computing_molecular_graphics 'SHELXTL (Sheldrick, 2008)'
_computing_publication_material 'SHELXTL (Sheldrick, 2008)'
_computing_structure_refinement 'SHELXL97 (Sheldrick, 2008)'
_computing_structure_solution 'SHELXS97 (Sheldrick, 2008)'
_diffrn_ambient_temperature 150(2)
_diffrn_detector_area_resol_mean 100
_diffrn_measured_fraction_theta_full 1.000
_diffrn_measured_fraction_theta_max 1.000
_diffrn_measurement_device_type 'Bruker SMART CCD'
_diffrn_measurement_method \f
_diffrn_radiation_monochromator graphite
_diffrn_radiation_source 'fine-focus sealed tube'
_diffrn_radiation_type MoK\a
_diffrn_radiation_wavelength 0.71073
_diffrn_reflns_av_R_equivalents 0.0374
_diffrn_reflns_av_sigmaI/netI 0.0556
_diffrn_reflns_limit_h_max 16
_diffrn_reflns_limit_h_min -16
_diffrn_reflns_limit_k_max 16
_diffrn_reflns_limit_k_min -11
_diffrn_reflns_limit_l_max 25
_diffrn_reflns_limit_l_min -21
_diffrn_reflns_number 5609
_diffrn_reflns_theta_full 25.00
_diffrn_reflns_theta_max 27.49
_diffrn_reflns_theta_min 2.12
_diffrn_standards_decay_% 0
_diffrn_standards_number 0
_exptl_absorpt_coefficient_mu 1.661
_exptl_absorpt_correction_T_max 0.722
_exptl_absorpt_correction_T_min 0.691
_exptl_absorpt_correction_type multi-scan
_exptl_absorpt_process_details '(SADABS; Bruker, 1997)'
_exptl_crystal_colour purple--pink
_exptl_crystal_density_diffrn 1.463
_exptl_crystal_density_method 'not measured'
_exptl_crystal_description block
_exptl_crystal_F_000 1242
_exptl_crystal_size_max 0.24
_exptl_crystal_size_mid 0.24
_exptl_crystal_size_min 0.21
_refine_diff_density_max 0.273
_refine_diff_density_min -0.294
_refine_ls_abs_structure_details 'Flack (1983), 670 Friedel pairs'
_refine_ls_abs_structure_Flack 0.020(8)
_refine_ls_extinction_method none
_refine_ls_goodness_of_fit_ref 1.060
_refine_ls_hydrogen_treatment constr
_refine_ls_matrix_type full
_refine_ls_number_parameters 163
_refine_ls_number_reflns 2075
_refine_ls_number_restraints 1
_refine_ls_restrained_S_all 1.060
_refine_ls_R_factor_all 0.0306
_refine_ls_R_factor_gt 0.0278
_refine_ls_shift/su_max 0.001
_refine_ls_shift/su_mean 0.000
_refine_ls_structure_factor_coef Fsqd
_refine_ls_weighting_details 'calc w=1/[\s^2^(Fo^2^)+(0.0169P)^2^] where P=(Fo^2^+2Fc^2^)/3'
_refine_ls_weighting_scheme calc
_refine_ls_wR_factor_gt 0.0617
_refine_ls_wR_factor_ref 0.0629
_reflns_number_gt 1943
_reflns_number_total 2075
_reflns_threshold_expression I>2\s(I)
_cod_data_source_file hb2976.cif
_cod_data_source_block I
_cod_original_sg_symbol_H-M 'R 3'
_cod_database_code 2222312
_cod_database_fobs_code 2222312

loop_
_symmetry_equiv_pos_as_xyz
'x, y, z'
'-y, x-y, z'
'-x+y, -x, z'
'x+2/3, y+1/3, z+1/3'
'-y+2/3, x-y+1/3, z+1/3'
'-x+y+2/3, -x+1/3, z+1/3'
'x+1/3, y+2/3, z+2/3'
'-y+1/3, x-y+2/3, z+2/3'
'-x+y+1/3, -x+2/3, z+2/3'

loop_
_atom_site_type_symbol
_atom_site_label
_atom_site_fract_x
_atom_site_fract_y
_atom_site_fract_z
_atom_site_U_iso_or_equiv
_atom_site_adp_type
_atom_site_calc_flag
_atom_site_refinement_flags
_atom_site_occupancy
_atom_site_disorder_assembly
_atom_site_disorder_group
Br Br1 0.6667 0.3333 0.732391(16) 0.02249(14) Uani d S 1 . .
Ni Ni1 0.6667 0.3333 0.61068(2) 0.01335(14) Uani d S 1 . .
N N1 0.75319(18) 0.26622(19) 0.55312(10) 0.0127(4) Uani d . 1 . .
N N2 0.75175(19) 0.29001(19) 0.48407(10) 0.0128(4) Uani d . 1 . .
B B1 0.6667 0.3333 0.4567(3) 0.0139(10) Uani d S 1 . .
H H1B 0.6667 0.3333 0.3983 0.017 Uiso d SR 1 . .
C C1 0.8082(2) 0.2003(2) 0.55910(12) 0.0146(5) Uani d . 1 . .
C C2 0.8419(3) 0.1815(3) 0.49355(13) 0.0166(6) Uani d . 1 . .
H H2 0.8812 0.1373 0.4829 0.020 Uiso calc R 1 . .
C C3 0.8064(2) 0.2405(2) 0.44716(12) 0.0136(5) Uani d . 1 . .
C C4 0.8224(3) 0.2532(3) 0.37198(14) 0.0135(5) Uani d . 1 . .
C C5 0.7922(2) 0.1509(2) 0.33065(13) 0.0173(6) Uani d . 1 . .
H H5 0.7601 0.0738 0.3515 0.021 Uiso calc R 1 . .
C C6 0.8094(3) 0.1632(3) 0.25990(16) 0.0182(7) Uani d . 1 . .
H H6 0.7890 0.0942 0.2325 0.022 Uiso calc R 1 . .
C C7 0.8557(2) 0.2743(3) 0.22844(13) 0.0201(6) Uani d . 1 . .
H H7 0.8668 0.2814 0.1797 0.024 Uiso calc R 1 . .
C C8 0.8860(3) 0.3759(3) 0.26839(13) 0.0215(6) Uani d . 1 . .
H H8 0.9179 0.4525 0.2469 0.026 Uiso calc R 1 . .
C C9 0.8698(3) 0.3652(3) 0.33951(14) 0.0190(6) Uani d . 1 . .
H H9 0.8913 0.4350 0.3665 0.023 Uiso calc R 1 . .
C C10 0.8239(2) 0.1510(3) 0.62468(13) 0.0163(6) Uani d . 1 . .
C C11 0.8460(2) 0.2131(3) 0.68680(14) 0.0185(6) Uani d . 1 . .
H H11 0.8564 0.2919 0.6872 0.022 Uiso calc R 1 . .
C C12 0.8530(3) 0.1605(3) 0.74866(17) 0.0230(7) Uani d . 1 . .
H H12 0.8650 0.2023 0.7912 0.028 Uiso calc R 1 . .
C C13 0.8422(3) 0.0472(3) 0.74807(16) 0.0269(7) Uani d . 1 . .
H H13 0.8468 0.0113 0.7901 0.032 Uiso calc R 1 . .
C C14 0.8246(3) -0.0137(3) 0.68574(15) 0.0234(7) Uani d . 1 . .
H H14 0.8191 -0.0904 0.6849 0.028 Uiso calc R 1 . .
C C15 0.8150(3) 0.0381(3) 0.62476(16) 0.0209(6) Uani d . 1 . .
H H15 0.8022 -0.0041 0.5824 0.025 Uiso calc R 1 . .

loop_
_atom_site_aniso_label
_atom_site_aniso_U_11
_atom_site_aniso_U_22
_atom_site_aniso_U_33
_atom_site_aniso_U_12
_atom_site_aniso_U_13
_atom_site_aniso_U_23
Br1 0.02665(19) 0.02665(19) 0.0142(2) 0.01332(9) 0.000 0.000
Ni1 0.0140(2) 0.0140(2) 0.0120(3) 0.00702(10) 0.000 0.000
N1 0.0107(10) 0.0149(11) 0.0121(9) 0.0061(9) -0.0007(8) 0.0007(8)
N2 0.0137(11) 0.0146(11) 0.0096(8) 0.0068(9) 0.0007(8) 0.0006(8)
B1 0.0112(15) 0.0112(15) 0.019(2) 0.0056(8) 0.000 0.000
C1 0.0121(13) 0.0105(13) 0.0199(12) 0.0047(11) -0.0016(10) 0.0005(10)
C2 0.0186(14) 0.0165(15) 0.0191(16) 0.0122(13) -0.0028(13) 0.0009(12)
C3 0.0097(13) 0.0094(12) 0.0189(12) 0.0026(11) -0.0001(9) 0.0010(9)
C4 0.0106(13) 0.0148(14) 0.0169(12) 0.0077(11) 0.0010(10) -0.0012(11)
C5 0.0171(15) 0.0124(14) 0.0221(13) 0.0071(12) 0.0005(11) 0.0031(11)
C6 0.0191(16) 0.0155(15) 0.0234(16) 0.0113(13) -0.0015(13) -0.0039(13)
C7 0.0180(15) 0.0237(15) 0.0153(12) 0.0080(13) 0.0044(11) 0.0003(11)
C8 0.0210(15) 0.0179(15) 0.0210(12) 0.0062(12) 0.0060(11) 0.0053(11)
C9 0.0199(16) 0.0172(15) 0.0193(13) 0.0087(13) 0.0016(11) -0.0029(11)
C10 0.0089(13) 0.0166(14) 0.0215(13) 0.0049(11) 0.0001(10) 0.0043(11)
C11 0.0136(14) 0.0155(14) 0.0233(13) 0.0050(12) -0.0050(11) 0.0012(11)
C12 0.0204(17) 0.0291(19) 0.0180(15) 0.0112(15) -0.0034(13) 0.0002(14)
C13 0.0206(16) 0.0304(17) 0.0268(14) 0.0105(14) -0.0022(13) 0.0126(13)
C14 0.0206(16) 0.0195(16) 0.0333(16) 0.0124(13) -0.0008(12) 0.0075(13)
C15 0.0185(15) 0.0194(16) 0.0257(14) 0.0101(14) -0.0019(12) -0.0011(12)

loop_
_atom_type_symbol
_atom_type_description
_atom_type_scat_dispersion_real
_atom_type_scat_dispersion_imag
_atom_type_scat_source
C C 0.0033 0.0016 'International Tables Vol C Tables 4.2.6.8 and 6.1.1.4'
H H 0.0000 0.0000 'International Tables Vol C Tables 4.2.6.8 and 6.1.1.4'
N N 0.0061 0.0033 'International Tables Vol C Tables 4.2.6.8 and 6.1.1.4'
Ni Ni 0.3393 1.1124 'International Tables Vol C Tables 4.2.6.8 and 6.1.1.4'
B B 0.0013 0.0007 'International Tables Vol C Tables 4.2.6.8 and 6.1.1.4'
Br Br -0.2901 2.4595 'International Tables Vol C Tables 4.2.6.8 and 6.1.1.4'

loop_
_geom_angle_atom_site_label_1
_geom_angle_atom_site_label_2
_geom_angle_atom_site_label_3
_geom_angle_site_symmetry_1
_geom_angle_site_symmetry_3
_geom_angle
_geom_angle_publ_flag
N1 Ni1 N1 . 3_665 93.11(8) y
N1 Ni1 N1 . 2_655 93.11(8) ?
N1 Ni1 N1 3_665 2_655 93.11(8) ?
N1 Ni1 Br1 . . 123.04(6) y
N1 Ni1 Br1 3_665 . 123.04(6) ?
N1 Ni1 Br1 2_655 . 123.04(6) ?
C1 N1 N2 . . 106.99(19) ?
C1 N1 Ni1 . . 141.45(17) ?
N2 N1 Ni1 . . 111.47(15) ?
C3 N2 N1 . . 109.82(19) ?
C3 N2 B1 . . 127.6(2) ?
N1 N2 B1 . . 120.3(2) ?
N2 B1 N2 . 3_665 108.89(19) ?
N2 B1 N2 . 2_655 108.89(19) ?
N2 B1 N2 3_665 2_655 108.89(19) ?
N2 B1 H1B . . 110.0 ?
N2 B1 H1B 3_665 . 110.0 ?
N2 B1 H1B 2_655 . 110.0 ?
N1 C1 C2 . . 109.5(2) ?
N1 C1 C10 . . 124.6(2) ?
C2 C1 C10 . . 125.8(2) ?
C3 C2 C1 . . 106.1(2) ?
C3 C2 H2 . . 127.0 ?
C1 C2 H2 . . 127.0 ?
N2 C3 C2 . . 107.6(2) ?
N2 C3 C4 . . 122.9(2) ?
C2 C3 C4 . . 129.5(2) ?
C9 C4 C5 . . 118.4(2) ?
C9 C4 C3 . . 121.7(3) ?
C5 C4 C3 . . 119.9(2) ?
C6 C5 C4 . . 119.9(3) ?
C6 C5 H5 . . 120.0 ?
C4 C5 H5 . . 120.0 ?
C7 C6 C5 . . 121.0(3) ?
C7 C6 H6 . . 119.5 ?
C5 C6 H6 . . 119.5 ?
C6 C7 C8 . . 119.7(2) ?
C6 C7 H7 . . 120.1 ?
C8 C7 H7 . . 120.1 ?
C9 C8 C7 . . 119.9(3) ?
C9 C8 H8 . . 120.0 ?
C7 C8 H8 . . 120.0 ?
C8 C9 C4 . . 120.9(3) ?
C8 C9 H9 . . 119.5 ?
C4 C9 H9 . . 119.5 ?
C11 C10 C15 . . 118.8(3) ?
C11 C10 C1 . . 121.9(3) ?
C15 C10 C1 . . 119.2(2) ?
C10 C11 C12 . . 120.4(3) ?
C10 C11 H11 . . 119.8 ?
C12 C11 H11 . . 119.8 ?
C13 C12 C11 . . 120.1(3) ?
C13 C12 H12 . . 120.0 ?
C11 C12 H12 . . 120.0 ?
C14 C13 C12 . . 119.8(3) ?
C14 C13 H13 . . 120.1 ?
C12 C13 H13 . . 120.1 ?
C15 C14 C13 . . 119.7(3) ?
C15 C14 H14 . . 120.2 ?
C13 C14 H14 . . 120.2 ?
C14 C15 C10 . . 121.1(3) ?
C14 C15 H15 . . 119.4 ?
C10 C15 H15 . . 119.4 ?

loop_
_geom_bond_atom_site_label_1
_geom_bond_atom_site_label_2
_geom_bond_site_symmetry_2
_geom_bond_distance
_geom_bond_publ_flag
Ni1 Br1 . 2.3523(6) y
Ni1 N1 . 2.041(2) y
Ni1 N1 3_665 2.041(2) ?
Ni1 N1 2_655 2.041(2) ?
N1 C1 . 1.350(3) n
N1 N2 . 1.371(3) n
N2 C3 . 1.360(3) n
N2 B1 . 1.544(3) ?
B1 N2 3_665 1.544(3) ?
B1 N2 2_655 1.544(3) ?
B1 H1B . 1.1278 ?
C1 C2 . 1.398(4) n
C1 C10 . 1.475(3) ?
C2 C3 . 1.388(3) n
C2 H2 . 0.9500 ?
C3 C4 . 1.465(4) ?
C4 C9 . 1.397(4) ?
C4 C5 . 1.415(4) ?
C5 C6 . 1.381(4) ?
C5 H5 . 0.9500 ?
C6 C7 . 1.380(4) ?
C6 H6 . 0.9500 ?
C7 C8 . 1.392(4) ?
C7 H7 . 0.9500 ?
C8 C9 . 1.387(4) ?
C8 H8 . 0.9500 ?
C9 H9 . 0.9500 ?
C10 C11 . 1.389(4) ?
C10 C15 . 1.394(4) ?
C11 C12 . 1.397(4) ?
C11 H11 . 0.9500 ?
C12 C13 . 1.390(5) ?
C12 H12 . 0.9500 ?
C13 C14 . 1.391(5) ?
C13 H13 . 0.9500 ?
C14 C15 . 1.388(4) ?
C14 H14 . 0.9500 ?
C15 H15 . 0.9500 ?

loop_
_geom_hbond_atom_site_label_D
_geom_hbond_atom_site_label_H
_geom_hbond_atom_site_label_A
_geom_hbond_site_symmetry_A
_geom_hbond_distance_DH
_geom_hbond_distance_HA
_geom_hbond_distance_DA
_geom_hbond_angle_DHA
C5 H5 Cg1 6_654 0.95 2.73 3.589(3) 151
